data_7040334
loop_
_publ_author_name
'Li, Ke'
'Lv, Xiu-Xiu'
'Shi, Lu-Lu'
'Liu, Lu'
'Li, Bao-Long'
'Wu, Bing'

_publ_section_title
;
 A new strategy to obtain tetranuclear cobalt(ii) metal-organic frameworks
 based on the [Co4(\m3-OH)2] cluster: synthesis, structures and
 properties.
;
_journal_issue 38
_journal_name_full 'Dalton transactions (Cambridge, England : 2003)'
_journal_page_first 15078
_journal_page_last 15088
_journal_paper_doi 10.1039/c6dt02895k
_journal_volume 45
_journal_year 2016
_chemical_formula_moiety '0.5(C60 H48 Co8 N12 O32)'
_chemical_formula_sum 'C30 H24 Co4 N6 O16'
_chemical_formula_weight 960.27
_space_group_crystal_system monoclinic
_space_group_IT_number 14
_space_group_name_Hall '-P 2yn'
_space_group_name_H-M_alt 'P 1 21/n 1'
_symmetry_space_group_name_Hall '-P 2yn'
_symmetry_space_group_name_H-M 'P 1 21/n 1'
_atom_sites_solution_hydrogens mixed
_audit_creation_date 2016-06-27
_audit_creation_method
;
Olex2 1.2-alpha
(compiled 2016.02.24 svn.r3266 for OlexSys, GUI svn.r5155)
;
_audit_update_record
;
2016-06-27 deposited with the CCDC.
2016-08-16 downloaded from the CCDC.
;
_cell_angle_alpha 90
_cell_angle_beta 101.876(5)
_cell_angle_gamma 90
_cell_formula_units_Z 2
_cell_length_a 10.1845(4)
_cell_length_b 20.8747(8)
_cell_length_c 10.7070(6)
_cell_measurement_reflns_used 3279
_cell_measurement_temperature 223.01(10)
_cell_measurement_theta_max 28.4120
_cell_measurement_theta_min 3.5220
_cell_volume 2227.57(18)
_computing_cell_refinement
;
CrysAlisPro, Agilent Technologies,
Version 1.171.36.32 (release 02-08-2013 CrysAlis171 .NET)
(compiled Aug  2 2013,16:46:58)
;
_computing_data_collection
;
CrysAlisPro, Agilent Technologies,
Version 1.171.36.32 (release 02-08-2013 CrysAlis171 .NET)
(compiled Aug  2 2013,16:46:58)
;
_computing_data_reduction
;
CrysAlisPro, Agilent Technologies,
Version 1.171.36.32 (release 02-08-2013 CrysAlis171 .NET)
(compiled Aug  2 2013,16:46:58)
;
_computing_molecular_graphics 'Olex2 (Dolomanov et al., 2009)'
_computing_publication_material 'Olex2 (Dolomanov et al., 2009)'
_computing_structure_refinement 'ShelXL (Sheldrick, 2015)'
_diffrn_ambient_temperature 223.01(10)
_diffrn_detector_area_resol_mean 10.4471
_diffrn_measured_fraction_theta_full 0.999
_diffrn_measured_fraction_theta_max 0.999
_diffrn_measurement_details
;
  1 omega  -24.00   92.00   1.0000    8.0000
omega____ theta____ kappa____ phi______ frames
    -       13.6514   19.0000  150.0000 116

  2 omega  -15.00   88.00   1.0000    8.0000
omega____ theta____ kappa____ phi______ frames
    -       13.6514   57.0000 -180.0000 103

  3 omega  -38.00  -13.00   1.0000    8.0000
omega____ theta____ kappa____ phi______ frames
    -      -14.4327  -37.0000 -150.0000 25
;
_diffrn_measurement_device_type 'Xcalibur, Atlas, Gemini'
_diffrn_measurement_method '\w scans'
_diffrn_orient_matrix_UB_11 0.0091647000
_diffrn_orient_matrix_UB_12 0.0078026000
_diffrn_orient_matrix_UB_13 -0.0621156000
_diffrn_orient_matrix_UB_21 -0.0669523000
_diffrn_orient_matrix_UB_22 0.0114327000
_diffrn_orient_matrix_UB_23 -0.0160906000
_diffrn_orient_matrix_UB_31 0.0223681000
_diffrn_orient_matrix_UB_32 0.0310225000
_diffrn_orient_matrix_UB_33 0.0215768000
_diffrn_radiation_monochromator graphite
_diffrn_radiation_type MoK\a
_diffrn_radiation_wavelength 0.71073
_diffrn_reflns_av_R_equivalents 0.0504
_diffrn_reflns_av_unetI/netI 0.0636
_diffrn_reflns_Laue_measured_fraction_full 0.999
_diffrn_reflns_Laue_measured_fraction_max 0.999
_diffrn_reflns_limit_h_max 12
_diffrn_reflns_limit_h_min -12
_diffrn_reflns_limit_k_max 19
_diffrn_reflns_limit_k_min -26
_diffrn_reflns_limit_l_max 12
_diffrn_reflns_limit_l_min -13
_diffrn_reflns_number 12768
_diffrn_reflns_point_group_measured_fraction_full 0.999
_diffrn_reflns_point_group_measured_fraction_max 0.999
_diffrn_reflns_theta_full 25.242
_diffrn_reflns_theta_max 26.599
_diffrn_reflns_theta_min 2.826
_diffrn_source 'Enhance (Mo) X-ray Source'
_exptl_absorpt_coefficient_mu 1.530
_exptl_absorpt_correction_T_max 1.00000
_exptl_absorpt_correction_T_min 0.91169
_exptl_absorpt_correction_type multi-scan
_exptl_absorpt_process_details
;
CrysAlisPro, Agilent Technologies,
Version 1.171.36.32 (release 02-08-2013 CrysAlis171 .NET)
(compiled Aug  2 2013,16:46:58)
Empirical absorption correction using spherical harmonics,
 implemented in SCALE3 ABSPACK scaling algorithm.
;
_exptl_crystal_colour 'clear dark red'
_exptl_crystal_density_diffrn 1.432
_exptl_crystal_description block
_exptl_crystal_F_000 964
_exptl_crystal_size_max 0.5
_exptl_crystal_size_mid 0.2
_exptl_crystal_size_min 0.2
_refine_diff_density_max 0.464
_refine_diff_density_min -0.577
_refine_diff_density_rms 0.084
_refine_ls_extinction_method none
_refine_ls_goodness_of_fit_ref 0.973
_refine_ls_hydrogen_treatment mixed
_refine_ls_matrix_type full
_refine_ls_number_parameters 262
_refine_ls_number_reflns 4668
_refine_ls_number_restraints 4
_refine_ls_restrained_S_all 0.974
_refine_ls_R_factor_all 0.0573
_refine_ls_R_factor_gt 0.0378
_refine_ls_shift/su_max 0.000
_refine_ls_shift/su_mean 0.000
_refine_ls_structure_factor_coef Fsqd
_refine_ls_weighting_details 'w=1/[\s^2^(Fo^2^)+(0.0393P)^2^] where P=(Fo^2^+2Fc^2^)/3'
_refine_ls_weighting_scheme calc
_refine_ls_wR_factor_gt 0.0828
_refine_ls_wR_factor_ref 0.0904
_reflns_Friedel_coverage 0.000
_reflns_number_gt 3519
_reflns_number_total 4668
_reflns_threshold_expression 'I > 2\s(I)'
_cod_data_source_file c6dt02895k2.cif
_cod_data_source_block 3_sq
_cod_depositor_comments
;Adding full bibliography for 7040332--7040334.cif.

 Adding full bibliography for 7040332--7040334.cif.
;
_cod_original_cell_volume 2227.56(18)
_cod_database_code 7040334
_shelx_space_group_comment
;
The symmetry employed for this shelxl refinement is uniquely defined
by the following loop, which should always be used as a source of
symmetry information in preference to the above space-group names.
They are only intended as comments.
;
_shelx_estimated_absorpt_t_max 0.750
_shelx_estimated_absorpt_t_min 0.515
_reflns_odcompleteness_completeness 99.83
_reflns_odcompleteness_iscentric 1
_reflns_odcompleteness_theta 27.42
_olex2_refinement_description
;
1. Fixed Uiso
 At 1.2 times of:
  All C(H) groups, All C(H,H) groups, All O(H) groups, All O(H,H) groups
2. Restrained distances
 H7-O7
 0.9 with sigma of 0.02
 H8A-O8
 0.9 with sigma of 0.02
 H8B-O8
 0.9 with sigma of 0.02
 H8A-H8B
 1.4 with sigma of 0.02
3.a Secondary CH2 refined with riding coordinates:
 C4(H4A,H4B)
3.b Aromatic/amide H refined with riding coordinates:
 C2(H2), C3(H3), C5(H5), C6(H6), C8(H8), C10(H10), C12(H12)
;
_shelx_shelxl_version_number 2014/7
_olex2_submission_special_instructions 'No special instructions were received'

loop_
_space_group_symop_operation_xyz
'x, y, z'
'-x+1/2, y+1/2, -z+1/2'
'-x, -y, -z'
'x-1/2, -y-1/2, z-1/2'

loop_
_atom_site_label
_atom_site_type_symbol
_atom_site_fract_x
_atom_site_fract_y
_atom_site_fract_z
_atom_site_U_iso_or_equiv
_atom_site_adp_type
_atom_site_occupancy
_atom_site_site_symmetry_order
_atom_site_calc_flag
_atom_site_refinement_flags_posn
Co1 Co -0.08538(3) 0.44935(2) 0.55978(4) 0.01705(11) Uani 1 1 d .
Co2 Co 0.07706(3) 0.38594(2) 0.36418(4) 0.01811(12) Uani 1 1 d .
O1 O -0.05291(17) 0.35448(9) 0.6131(2) 0.0250(5) Uani 1 1 d .
O2 O 0.10913(17) 0.31866(9) 0.5149(2) 0.0258(5) Uani 1 1 d .
O3 O -0.31655(17) 0.16720(10) 0.7483(2) 0.0281(5) Uani 1 1 d .
O4 O -0.19461(18) 0.09967(10) 0.8776(2) 0.0347(6) Uani 1 1 d .
O5 O 0.29205(17) 0.07902(9) 0.8823(2) 0.0248(5) Uani 1 1 d .
O6 O 0.39639(16) 0.15909(9) 0.8050(2) 0.0261(5) Uani 1 1 d .
O7 O 0.09379(16) 0.45603(8) 0.49290(19) 0.0160(4) Uani 1 1 d D
H7 H 0.161(2) 0.4538(13) 0.558(2) 0.019 Uiso 1 1 d DR
O8 O -0.26765(19) 0.45750(12) 0.6282(2) 0.0362(6) Uani 1 1 d D
H8A H -0.327(3) 0.4240(10) 0.622(3) 0.043 Uiso 1 1 d DR
H8B H -0.315(3) 0.4918(9) 0.615(4) 0.043 Uiso 1 1 d DR
N1 N 0.0106(2) 0.48016(11) 0.7454(2) 0.0227(6) Uani 1 1 d .
N2 N -0.0012(2) 0.54360(11) 0.7797(2) 0.0215(5) Uani 1 1 d .
N3 N 0.1339(2) 0.49484(13) 0.9355(3) 0.0279(6) Uani 1 1 d .
C1 C 0.3742(3) 0.49194(18) 1.0290(3) 0.0349(8) Uani 1 1 d .
C2 C 0.4269(3) 0.55221(19) 1.0237(4) 0.0428(9) Uani 1 1 d .
H2 H 0.3773 0.5881 1.0400 0.051 Uiso 1 1 calc R
C3 C 0.4481(3) 0.43930(18) 1.0054(4) 0.0435(10) Uani 1 1 d .
H3 H 0.4134 0.3978 1.0091 0.052 Uiso 1 1 calc R
C4 C 0.2349(3) 0.4834(2) 1.0539(3) 0.0416(9) Uani 1 1 d .
H4A H 0.2248 0.4399 1.0847 0.050 Uiso 1 1 calc R
H4B H 0.2207 0.5136 1.1200 0.050 Uiso 1 1 calc R
C5 C 0.0915(3) 0.45251(15) 0.8404(3) 0.0295(7) Uani 1 1 d .
H5 H 0.1168 0.4092 0.8423 0.035 Uiso 1 1 calc R
C6 C 0.0744(3) 0.55083(15) 0.8936(3) 0.0272(7) Uani 1 1 d .
H6 H 0.0857 0.5895 0.9395 0.033 Uiso 1 1 calc R
C7 C 0.0326(2) 0.25089(13) 0.6611(3) 0.0192(6) Uani 1 1 d .
C8 C -0.0835(2) 0.22638(13) 0.6931(3) 0.0209(6) Uani 1 1 d .
H8 H -0.1654 0.2482 0.6677 0.025 Uiso 1 1 calc R
C9 C -0.0785(2) 0.17001(13) 0.7623(3) 0.0189(6) Uani 1 1 d .
C10 C 0.0427(2) 0.13911(13) 0.8031(3) 0.0209(6) Uani 1 1 d .
H10 H 0.0463 0.1017 0.8526 0.025 Uiso 1 1 calc R
C11 C 0.1602(2) 0.16287(13) 0.7718(3) 0.0202(6) Uani 1 1 d .
C12 C 0.1533(2) 0.21792(13) 0.6986(3) 0.0214(7) Uani 1 1 d .
H12 H 0.2309 0.2332 0.6738 0.026 Uiso 1 1 calc R
C13 C 0.0295(2) 0.31279(13) 0.5896(3) 0.0212(7) Uani 1 1 d .
C14 C -0.2036(3) 0.14396(13) 0.7982(3) 0.0214(7) Uani 1 1 d .
C15 C 0.2922(2) 0.13113(13) 0.8233(3) 0.0208(6) Uani 1 1 d .

loop_
_atom_site_aniso_label
_atom_site_aniso_U_11
_atom_site_aniso_U_22
_atom_site_aniso_U_33
_atom_site_aniso_U_23
_atom_site_aniso_U_13
_atom_site_aniso_U_12
Co1 0.01546(18) 0.0145(2) 0.0217(2) 0.00018(16) 0.00509(16) -0.00016(14)
Co2 0.01397(18) 0.0162(2) 0.0250(3) -0.00255(17) 0.00602(16) -0.00048(14)
O1 0.0221(10) 0.0165(10) 0.0380(14) 0.0040(9) 0.0101(9) 0.0059(8)
O2 0.0222(10) 0.0227(11) 0.0356(14) 0.0110(10) 0.0128(9) 0.0040(8)
O3 0.0134(9) 0.0374(12) 0.0343(14) 0.0091(10) 0.0068(9) -0.0009(9)
O4 0.0246(11) 0.0364(13) 0.0446(16) 0.0206(11) 0.0108(10) -0.0011(9)
O5 0.0192(9) 0.0218(11) 0.0312(13) 0.0086(10) 0.0003(9) 0.0025(8)
O6 0.0144(9) 0.0226(10) 0.0407(15) 0.0073(10) 0.0045(9) 0.0035(8)
O7 0.0129(9) 0.0163(9) 0.0180(11) -0.0003(8) 0.0014(7) 0.0006(8)
O8 0.0224(11) 0.0436(14) 0.0455(16) -0.0030(13) 0.0139(10) 0.0003(10)
N1 0.0216(12) 0.0222(13) 0.0240(15) 0.0046(12) 0.0041(10) 0.0037(10)
N2 0.0182(11) 0.0227(13) 0.0244(15) -0.0052(11) 0.0062(10) -0.0011(10)
N3 0.0179(12) 0.0464(17) 0.0189(15) 0.0039(13) 0.0026(10) 0.0022(12)
C1 0.0210(14) 0.062(2) 0.0201(19) 0.0075(17) -0.0001(13) 0.0033(16)
C2 0.0307(17) 0.060(2) 0.036(2) -0.0019(19) 0.0028(16) 0.0097(17)
C3 0.0316(18) 0.051(2) 0.043(2) 0.0087(19) -0.0032(17) -0.0010(17)
C4 0.0235(16) 0.083(3) 0.0162(19) 0.0088(18) -0.0010(13) 0.0010(17)
C5 0.0255(15) 0.0339(18) 0.028(2) 0.0065(15) 0.0043(14) 0.0081(13)
C6 0.0204(14) 0.0361(18) 0.0258(19) -0.0030(15) 0.0060(13) -0.0028(13)
C7 0.0173(13) 0.0189(14) 0.0223(17) 0.0001(13) 0.0062(12) -0.0004(11)
C8 0.0138(12) 0.0224(15) 0.0259(18) 0.0020(13) 0.0030(12) 0.0023(11)
C9 0.0175(13) 0.0211(14) 0.0185(17) 0.0010(13) 0.0046(11) -0.0051(11)
C10 0.0211(13) 0.0195(14) 0.0229(18) 0.0051(13) 0.0060(12) 0.0028(12)
C11 0.0147(12) 0.0196(14) 0.0262(18) 0.0008(13) 0.0038(12) 0.0000(11)
C12 0.0144(12) 0.0228(15) 0.0283(19) 0.0045(13) 0.0076(12) -0.0009(11)
C13 0.0161(13) 0.0214(15) 0.0250(18) 0.0028(13) 0.0018(12) -0.0022(12)
C14 0.0186(13) 0.0228(15) 0.0237(18) -0.0029(13) 0.0066(12) -0.0007(12)
C15 0.0185(13) 0.0199(15) 0.0240(18) -0.0007(13) 0.0040(12) 0.0009(11)

loop_
_atom_type_symbol
_atom_type_description
_atom_type_scat_dispersion_real
_atom_type_scat_dispersion_imag
_atom_type_scat_source
C C 0.0033 0.0016 'International Tables Vol C Tables 4.2.6.8 and 6.1.1.4'
H H 0.0000 0.0000 'International Tables Vol C Tables 4.2.6.8 and 6.1.1.4'
Co Co 0.3494 0.9721 'International Tables Vol C Tables 4.2.6.8 and 6.1.1.4'
N N 0.0061 0.0033 'International Tables Vol C Tables 4.2.6.8 and 6.1.1.4'
O O 0.0106 0.0060 'International Tables Vol C Tables 4.2.6.8 and 6.1.1.4'

loop_
_geom_angle_atom_site_label_1
_geom_angle_atom_site_label_2
_geom_angle_atom_site_label_3
_geom_angle
_geom_angle_site_symmetry_1
_geom_angle_site_symmetry_3
O1 Co1 O5 90.63(8) . 4_565
O1 Co1 O7 93.26(7) . .
O1 Co1 O8 94.73(8) . .
O1 Co1 N1 90.86(9) . .
O5 Co1 O8 86.38(8) 4_565 .
O7 Co1 O1 173.23(7) 3_566 .
O7 Co1 O5 92.22(8) 3_566 4_565
O7 Co1 O5 96.04(8) . 4_565
O7 Co1 O7 80.34(7) 3_566 .
O7 Co1 O8 91.58(8) 3_566 .
O7 Co1 O8 171.62(8) . .
O7 Co1 N1 91.96(8) . .
O7 Co1 N1 87.19(8) 3_566 .
N1 Co1 O5 171.76(8) . 4_565
N1 Co1 O8 85.41(9) . .
O2 Co2 O3 94.70(8) . 4_665
O2 Co2 O4 92.48(8) . 4_665
O2 Co2 N2 167.38(8) . 3_566
O3 Co2 O4 58.52(7) 4_665 4_665
O3 Co2 N2 95.15(9) 4_665 3_566
O6 Co2 O2 85.35(8) 4_565 .
O6 Co2 O3 96.53(8) 4_565 4_665
O6 Co2 O4 154.75(8) 4_565 4_665
O6 Co2 N2 85.70(8) 4_565 3_566
O7 Co2 O2 88.97(8) . .
O7 Co2 O3 143.84(7) . 4_665
O7 Co2 O4 85.42(7) . 4_665
O7 Co2 O6 119.63(8) . 4_565
O7 Co2 N2 87.73(8) . 3_566
N2 Co2 O4 99.40(8) 3_566 4_665
C13 O1 Co1 132.55(18) . .
C13 O2 Co2 122.17(17) . .
C14 O3 Co2 94.70(17) . 4_566
C14 O4 Co2 85.97(16) . 4_566
C15 O5 Co1 128.82(18) . 4_666
C15 O6 Co2 118.09(17) . 4_666
Co1 O7 Co1 99.66(7) 3_566 .
Co1 O7 H7 108.7(19) . .
Co1 O7 H7 104.6(18) 3_566 .
Co2 O7 Co1 121.60(10) . 3_566
Co2 O7 Co1 103.34(8) . .
Co2 O7 H7 117.0(19) . .
Co1 O8 H8A 121(2) . .
Co1 O8 H8B 121(2) . .
H8A O8 H8B 106(2) . .
N2 N1 Co1 119.23(17) . .
C5 N1 Co1 133.6(2) . .
C5 N1 N2 107.0(2) . .
N1 N2 Co2 120.05(18) . 3_566
C6 N2 Co2 130.0(2) . 3_566
C6 N2 N1 106.9(2) . .
C5 N3 C4 126.8(3) . .
C5 N3 C6 105.3(3) . .
C6 N3 C4 127.6(3) . .
C2 C1 C3 119.2(3) . .
C2 C1 C4 120.4(3) . .
C3 C1 C4 120.4(3) . .
C1 C2 H2 119.6 . .
C1 C2 C3 120.8(3) . 3_667
C3 C2 H2 119.6 3_667 .
C1 C3 H3 120.0 . .
C2 C3 C1 120.0(3) 3_667 .
C2 C3 H3 120.0 3_667 .
N3 C4 C1 110.1(3) . .
N3 C4 H4A 109.6 . .
N3 C4 H4B 109.6 . .
C1 C4 H4A 109.6 . .
C1 C4 H4B 109.6 . .
H4A C4 H4B 108.2 . .
N1 C5 N3 110.5(3) . .
N1 C5 H5 124.7 . .
N3 C5 H5 124.7 . .
N2 C6 N3 110.3(3) . .
N2 C6 H6 124.8 . .
N3 C6 H6 124.8 . .
C8 C7 C13 120.8(2) . .
C12 C7 C8 119.4(3) . .
C12 C7 C13 119.8(2) . .
C7 C8 H8 119.9 . .
C9 C8 C7 120.2(2) . .
C9 C8 H8 119.9 . .
C8 C9 C14 120.2(2) . .
C10 C9 C8 119.8(2) . .
C10 C9 C14 119.9(2) . .
C9 C10 H10 119.6 . .
C9 C10 C11 120.7(3) . .
C11 C10 H10 119.6 . .
C10 C11 C15 120.1(2) . .
C12 C11 C10 119.0(2) . .
C12 C11 C15 120.8(2) . .
C7 C12 H12 119.6 . .
C11 C12 C7 120.8(2) . .
C11 C12 H12 119.6 . .
O1 C13 C7 115.8(2) . .
O2 C13 O1 126.8(3) . .
O2 C13 C7 117.4(2) . .
O3 C14 C9 119.9(3) . .
O4 C14 O3 120.5(2) . .
O4 C14 C9 119.7(2) . .
O5 C15 O6 124.5(2) . .
O5 C15 C11 118.2(2) . .
O6 C15 C11 117.3(2) . .

loop_
_geom_bond_atom_site_label_1
_geom_bond_atom_site_label_2
_geom_bond_distance
_geom_bond_site_symmetry_2
Co1 O1 2.0685(19) .
Co1 O5 2.1312(19) 4_565
Co1 O7 2.0511(18) 3_566
Co1 O7 2.0975(18) .
Co1 O8 2.138(2) .
Co1 N1 2.126(3) .
Co2 O2 2.113(2) .
Co2 O3 2.121(2) 4_665
Co2 O4 2.3196(19) 4_665
Co2 O6 2.0472(17) 4_565
Co2 O7 1.9931(19) .
Co2 N2 2.155(2) 3_566
O1 C13 1.270(3) .
O2 C13 1.257(3) .
O3 Co2 2.121(2) 4_566
O3 C14 1.261(3) .
O4 Co2 2.3196(19) 4_566
O4 C14 1.247(4) .
O5 Co1 2.1312(19) 4_666
O5 C15 1.259(3) .
O6 Co2 2.0472(17) 4_666
O6 C15 1.261(3) .
O7 Co1 2.0511(18) 3_566
O7 H7 0.867(17) .
O8 H8A 0.921(17) .
O8 H8B 0.858(17) .
N1 N2 1.386(3) .
N1 C5 1.304(4) .
N2 Co2 2.155(2) 3_566
N2 C6 1.310(4) .
N3 C4 1.478(4) .
N3 C5 1.350(4) .
N3 C6 1.350(4) .
C1 C2 1.374(5) .
C1 C3 1.385(5) .
C1 C4 1.507(4) .
C2 H2 0.9400 .
C2 C3 1.383(5) 3_667
C3 C2 1.383(5) 3_667
C3 H3 0.9400 .
C4 H4A 0.9800 .
C4 H4B 0.9800 .
C5 H5 0.9400 .
C6 H6 0.9400 .
C7 C8 1.394(4) .
C7 C12 1.394(4) .
C7 C13 1.499(4) .
C8 H8 0.9400 .
C8 C9 1.386(4) .
C9 C10 1.382(4) .
C9 C14 1.506(4) .
C10 H10 0.9400 .
C10 C11 1.398(4) .
C11 C12 1.385(4) .
C11 C15 1.499(4) .
C12 H12 0.9400 .

loop_
_geom_hbond_atom_site_label_D
_geom_hbond_atom_site_label_H
_geom_hbond_atom_site_label_A
_geom_hbond_distance_DH
_geom_hbond_distance_HA
_geom_hbond_distance_DA
_geom_hbond_angle_DHA
_geom_hbond_site_symmetry_A
O7 H7 O5 0.867(17) 2.71(3) 3.015(3) 102(2) 2_556
O8 H8B O4 0.858(17) 2.254(19) 2.992(3) 144(3) 2_456

loop_
_geom_torsion_atom_site_label_1
_geom_torsion_atom_site_label_2
_geom_torsion_atom_site_label_3
_geom_torsion_atom_site_label_4
_geom_torsion
_geom_torsion_site_symmetry_1
_geom_torsion_site_symmetry_4
Co1 O1 C13 O2 -6.5(4) . .
Co1 O1 C13 C7 172.31(18) . .
Co1 O5 C15 O6 46.1(4) 4_666 .
Co1 O5 C15 C11 -133.3(2) 4_666 .
Co1 N1 N2 Co2 -13.5(2) . 3_566
Co1 N1 N2 C6 -175.39(18) . .
Co1 N1 C5 N3 174.85(19) . .
Co2 O2 C13 O1 -22.2(4) . .
Co2 O2 C13 C7 158.97(18) . .
Co2 O3 C14 O4 6.3(3) 4_566 .
Co2 O3 C14 C9 -173.4(2) 4_566 .
Co2 O4 C14 O3 -5.8(3) 4_566 .
Co2 O4 C14 C9 173.9(2) 4_566 .
Co2 O6 C15 O5 4.5(4) 4_666 .
Co2 O6 C15 C11 -176.14(19) 4_666 .
Co2 N2 C6 N3 -160.10(19) 3_566 .
N1 N2 C6 N3 -0.6(3) . .
N2 N1 C5 N3 -0.2(3) . .
C2 C1 C3 C2 -0.3(6) . 3_667
C2 C1 C4 N3 79.5(4) . .
C3 C1 C2 C3 0.3(6) . 3_667
C3 C1 C4 N3 -97.5(4) . .
C4 N3 C5 N1 -174.4(3) . .
C4 N3 C6 N2 174.7(3) . .
C4 C1 C2 C3 -176.7(3) . 3_667
C4 C1 C3 C2 176.7(3) . 3_667
C5 N1 N2 Co2 162.41(19) . 3_566
C5 N1 N2 C6 0.5(3) . .
C5 N3 C4 C1 82.7(4) . .
C5 N3 C6 N2 0.5(3) . .
C6 N3 C4 C1 -90.3(4) . .
C6 N3 C5 N1 -0.2(3) . .
C7 C8 C9 C10 2.1(5) . .
C7 C8 C9 C14 179.3(3) . .
C8 C7 C12 C11 -2.9(4) . .
C8 C7 C13 O1 33.0(4) . .
C8 C7 C13 O2 -148.1(3) . .
C8 C9 C10 C11 -2.2(5) . .
C8 C9 C14 O3 11.7(4) . .
C8 C9 C14 O4 -168.1(3) . .
C9 C10 C11 C12 -0.2(4) . .
C9 C10 C11 C15 176.3(3) . .
C10 C9 C14 O3 -171.2(3) . .
C10 C9 C14 O4 9.1(4) . .
C10 C11 C12 C7 2.8(5) . .
C10 C11 C15 O5 8.0(4) . .
C10 C11 C15 O6 -171.4(3) . .
C12 C7 C8 C9 0.4(4) . .
C12 C7 C13 O1 -145.7(3) . .
C12 C7 C13 O2 33.3(4) . .
C12 C11 C15 O5 -175.5(3) . .
C12 C11 C15 O6 5.0(4) . .
C13 C7 C8 C9 -178.2(3) . .
C13 C7 C12 C11 175.8(3) . .
C14 C9 C10 C11 -179.4(3) . .
C15 C11 C12 C7 -173.7(3) . .
